data_7200234
loop_
_publ_author_name
'Du, Miao'
'Jiang, Xiu-Juan'
'Tan, Xue'
'Zhang, Zhi-Hui'
'Cai, Hua'

_publ_section_title
;
 Co-crystallization of a versatile building block 4-amino-
 3,5-bis(4-pyridyl)-1,2,4-triazole with R-isophthalic acids (R = --H,
 --NH2, --SO3H, and --COOH): polymorphism and substituent effect on
 structural diversity
;
_journal_issue 3
_journal_name_full CrystEngComm
_journal_page_first 454
_journal_paper_doi 10.1039/b811132d
_journal_volume 11
_journal_year 2009
_chemical_formula_sum 'C20 H16 N6 O4'
_chemical_formula_weight 404.39
_chemical_name_systematic
;
?
;
_space_group_IT_number 2
_symmetry_cell_setting triclinic
_symmetry_space_group_name_Hall '-P 1'
_symmetry_space_group_name_H-M 'P -1'
_atom_sites_solution_hydrogens geom
_atom_sites_solution_primary direct
_atom_sites_solution_secondary difmap
_audit_creation_method SHELXL-97
_cell_angle_alpha 83.78(3)
_cell_angle_beta 86.62(3)
_cell_angle_gamma 79.03(2)
_cell_formula_units_Z 2
_cell_length_a 6.255(2)
_cell_length_b 7.187(2)
_cell_length_c 20.272(4)
_cell_measurement_reflns_used 457
_cell_measurement_temperature 294(2)
_cell_measurement_theta_max 26.56
_cell_measurement_theta_min 2.94
_cell_volume 888.7(4)
_computing_cell_refinement 'Bruker APEX II'
_computing_data_collection 'Bruker APEX II'
_computing_data_reduction 'Bruker SAINT'
_computing_molecular_graphics 'Bruker SHELXTL'
_computing_publication_material 'Bruker SHELXTL'
_computing_structure_refinement 'SHELXL-97 (Sheldrick, 1997)'
_computing_structure_solution 'SHELXS-97 (Sheldrick, 1990)'
_diffrn_ambient_temperature 294(2)
_diffrn_measured_fraction_theta_full 0.976
_diffrn_measured_fraction_theta_max 0.976
_diffrn_measurement_device_type 'APEX II CCD area detector'
_diffrn_measurement_method 'phi and omega scans'
_diffrn_radiation_monochromator graphite
_diffrn_radiation_source 'fine-focus sealed tube'
_diffrn_radiation_type MoK\a
_diffrn_radiation_wavelength 0.71073
_diffrn_reflns_av_R_equivalents 0.0609
_diffrn_reflns_av_sigmaI/netI 0.1930
_diffrn_reflns_limit_h_max 7
_diffrn_reflns_limit_h_min -7
_diffrn_reflns_limit_k_max 8
_diffrn_reflns_limit_k_min -7
_diffrn_reflns_limit_l_max 22
_diffrn_reflns_limit_l_min -24
_diffrn_reflns_number 4675
_diffrn_reflns_theta_full 25.01
_diffrn_reflns_theta_max 25.01
_diffrn_reflns_theta_min 1.01
_exptl_absorpt_coefficient_mu 0.110
_exptl_absorpt_correction_T_max 0.9954
_exptl_absorpt_correction_T_min 0.9801
_exptl_absorpt_correction_type multi-scan
_exptl_absorpt_process_details SADABS
_exptl_crystal_colour Colorless
_exptl_crystal_density_diffrn 1.511
_exptl_crystal_density_meas ?
_exptl_crystal_density_method 'not measured'
_exptl_crystal_description Prism
_exptl_crystal_F_000 420
_exptl_crystal_size_max 0.32
_exptl_crystal_size_mid 0.10
_exptl_crystal_size_min 0.06
_refine_diff_density_max 0.320
_refine_diff_density_min -0.424
_refine_diff_density_rms 0.081
_refine_ls_extinction_method none
_refine_ls_goodness_of_fit_ref 0.980
_refine_ls_hydrogen_treatment constr
_refine_ls_matrix_type full
_refine_ls_number_parameters 275
_refine_ls_number_reflns 3073
_refine_ls_number_restraints 0
_refine_ls_restrained_S_all 0.980
_refine_ls_R_factor_all 0.1681
_refine_ls_R_factor_gt 0.0503
_refine_ls_shift/su_max 0.000
_refine_ls_shift/su_mean 0.000
_refine_ls_structure_factor_coef Fsqd
_refine_ls_weighting_details 'calc w=1/[\s^2^(Fo^2^)+(0.0261P)^2^+0.0000P] where P=(Fo^2^+2Fc^2^)/3'
_refine_ls_weighting_scheme calc
_refine_ls_wR_factor_gt 0.0853
_refine_ls_wR_factor_ref 0.1037
_reflns_number_gt 1237
_reflns_number_total 3073
_reflns_threshold_expression >2sigma(I)
_cod_data_source_file b811132d.txt
_cod_data_source_block 2
_cod_depositor_comments
;
The following automatic conversions were performed:
'_symmetry_cell_setting' value 'Triclinic' changed to 'triclinic'
according to '/home/saulius/struct/CIF-dictionaries/cif_core.dic'
dictionary named 'cif_core.dic' version 2.4.1 from
2010-06-29.

'_exptl_absorpt_correction_type' value 'MULTI-SCAN' changed
to 'multi-scan' according to
'/home/saulius/struct/CIF-dictionaries/cif_core.dic' dictionary named
'cif_core.dic' version 2.4.1 from 2010-06-29.

Automatic conversion script
Id: cif_fix_enum 1527 2010-12-29 10:47:43Z saulius 

The following automatic conversions were performed:

'_exptl_crystal_density_meas' value 'NONE' was changed to '?' - the
value is perceived as not measured.

Automatic conversion script
Id: cif_fix_values 3008 2015-01-20 13:52:24Z robertas 
;
_cod_original_cell_volume 888.6(4)
_cod_original_sg_symbol_H-M P-1
_cod_database_code 7200234

loop_
_symmetry_equiv_pos_as_xyz
'x, y, z'
'-x, -y, -z'

loop_
_atom_site_label
_atom_site_type_symbol
_atom_site_fract_x
_atom_site_fract_y
_atom_site_fract_z
_atom_site_U_iso_or_equiv
_atom_site_adp_type
_atom_site_occupancy
_atom_site_symmetry_multiplicity
_atom_site_calc_flag
_atom_site_refinement_flags
_atom_site_disorder_assembly
_atom_site_disorder_group
O1 O 0.2222(4) 0.1792(4) 0.76837(12) 0.0528(9) Uani 1 1 d . . .
H1 H 0.1768 0.1716 0.7318 0.079 Uiso 1 1 calc R . .
O2 O 0.5319(4) 0.0352(4) 0.72196(12) 0.0576(9) Uani 1 1 d . . .
O3 O 0.5041(4) 0.2938(4) 1.05453(12) 0.0636(10) Uani 1 1 d . . .
O4 O 0.1981(4) 0.3393(4) 1.00011(12) 0.0552(9) Uani 1 1 d . . .
H4 H 0.1439 0.3722 1.0358 0.083 Uiso 1 1 calc R . .
N1 N 0.0471(6) 0.3989(5) 0.12637(15) 0.0484(10) Uani 1 1 d . . .
N2 N -0.3186(5) 0.3860(4) 0.35837(15) 0.0481(10) Uani 1 1 d . . .
N3 N -0.3130(5) 0.3586(4) 0.42752(15) 0.0443(9) Uani 1 1 d . . .
N4 N 0.0211(5) 0.2884(4) 0.38511(14) 0.0370(9) Uani 1 1 d . . .
N5 N 0.2486(5) 0.2109(5) 0.38198(14) 0.0463(10) Uani 1 1 d . . .
H5A H 0.2843 0.1637 0.3426 0.059(12) Uiso 1 1 d R . .
H5B H 0.3317 0.2988 0.3851 0.16(3) Uiso 1 1 d R . .
N6 N 0.0663(6) 0.1880(4) 0.64605(15) 0.0498(10) Uani 1 1 d . . .
C1 C -0.1973(6) 0.3286(5) 0.21783(18) 0.0456(12) Uani 1 1 d . . .
H1A H -0.3280 0.2913 0.2323 0.055 Uiso 1 1 calc R . .
C2 C -0.1392(7) 0.3516(6) 0.1501(2) 0.0514(14) Uani 1 1 d . . .
H2 H -0.2374 0.3325 0.1199 0.062 Uiso 1 1 calc R . .
C3 C 0.1847(6) 0.4298(5) 0.16984(19) 0.0485(12) Uani 1 1 d . . .
H3 H 0.3154 0.4648 0.1540 0.058 Uiso 1 1 calc R . .
C4 C 0.1401(7) 0.4117(5) 0.23855(18) 0.0439(12) Uani 1 1 d . . .
H4A H 0.2412 0.4322 0.2675 0.053 Uiso 1 1 calc R . .
C5 C -0.0533(6) 0.3635(5) 0.26280(18) 0.0398(12) Uani 1 1 d . . .
C6 C -0.1162(6) 0.3434(5) 0.33447(18) 0.0382(11) Uani 1 1 d . . .
C7 C -0.1058(6) 0.2983(5) 0.44214(19) 0.0395(12) Uani 1 1 d . . .
C8 C -0.0385(6) 0.2561(5) 0.51151(18) 0.0405(12) Uani 1 1 d . . .
C9 C 0.1717(6) 0.1842(5) 0.52964(18) 0.0526(13) Uani 1 1 d . . .
H9 H 0.2830 0.1571 0.4977 0.063 Uiso 1 1 calc R . .
C10 C 0.2139(7) 0.1527(6) 0.5971(2) 0.0609(14) Uani 1 1 d . . .
H10 H 0.3567 0.1032 0.6087 0.073 Uiso 1 1 calc R . .
C11 C -0.1362(7) 0.2569(6) 0.62735(19) 0.0536(13) Uani 1 1 d . . .
H11 H -0.2450 0.2807 0.6603 0.064 Uiso 1 1 calc R . .
C12 C -0.1948(6) 0.2953(5) 0.56183(19) 0.0456(12) Uani 1 1 d . . .
H12 H -0.3383 0.3471 0.5517 0.055 Uiso 1 1 calc R . .
C13 C 0.4326(7) 0.1087(5) 0.76907(19) 0.0433(12) Uani 1 1 d . . .
C14 C 0.5360(6) 0.1270(5) 0.83114(17) 0.0366(11) Uani 1 1 d . . .
C15 C 0.7602(7) 0.0672(5) 0.83403(19) 0.0478(12) Uani 1 1 d . . .
H15 H 0.8398 0.0188 0.7975 0.057 Uiso 1 1 calc R . .
C16 C 0.8659(6) 0.0794(5) 0.89115(19) 0.0515(13) Uani 1 1 d . . .
H16 H 1.0158 0.0380 0.8930 0.062 Uiso 1 1 calc R . .
C17 C 0.7494(6) 0.1527(5) 0.94527(19) 0.0467(12) Uani 1 1 d . . .
H17 H 0.8208 0.1611 0.9835 0.056 Uiso 1 1 calc R . .
C18 C 0.5249(6) 0.2143(5) 0.94276(18) 0.0383(11) Uani 1 1 d . . .
C19 C 0.4104(7) 0.2856(5) 1.00484(19) 0.0424(11) Uani 1 1 d . . .
C20 C 0.4190(6) 0.2013(5) 0.88600(17) 0.0423(12) Uani 1 1 d . . .
H20 H 0.2690 0.2423 0.8844 0.051 Uiso 1 1 calc R . .

loop_
_atom_site_aniso_label
_atom_site_aniso_U_11
_atom_site_aniso_U_22
_atom_site_aniso_U_33
_atom_site_aniso_U_23
_atom_site_aniso_U_13
_atom_site_aniso_U_12
O1 0.0440(19) 0.078(2) 0.0347(18) -0.0144(16) -0.0057(14) 0.0007(17)
O2 0.0532(19) 0.077(2) 0.0389(18) -0.0229(16) 0.0043(15) 0.0053(17)
O3 0.054(2) 0.103(2) 0.0397(18) -0.0235(17) -0.0105(16) -0.0161(18)
O4 0.051(2) 0.081(2) 0.0290(17) -0.0131(16) -0.0001(15) 0.0017(18)
N1 0.048(2) 0.055(2) 0.038(2) -0.0021(19) -0.012(2) 0.002(2)
N2 0.042(2) 0.067(2) 0.033(2) -0.0096(18) -0.0042(18) -0.002(2)
N3 0.034(2) 0.064(2) 0.034(2) -0.0073(18) -0.0013(17) -0.0037(19)
N4 0.035(2) 0.045(2) 0.031(2) -0.0110(17) -0.0048(17) -0.0016(18)
N5 0.029(2) 0.070(2) 0.035(2) -0.0117(19) -0.0033(17) 0.004(2)
N6 0.051(2) 0.062(2) 0.036(2) -0.0091(19) -0.003(2) -0.006(2)
C1 0.043(3) 0.052(3) 0.040(3) -0.010(2) -0.009(2) 0.002(2)
C2 0.047(3) 0.059(3) 0.046(3) -0.016(3) -0.020(3) 0.008(3)
C3 0.041(3) 0.056(3) 0.046(3) -0.009(2) -0.005(2) -0.001(2)
C4 0.041(3) 0.052(3) 0.037(3) -0.011(2) -0.007(2) 0.001(2)
C5 0.040(3) 0.043(3) 0.035(3) -0.013(2) -0.008(2) 0.003(2)
C6 0.035(3) 0.049(3) 0.031(3) -0.011(2) -0.001(2) -0.005(2)
C7 0.039(3) 0.044(3) 0.035(3) -0.016(2) -0.005(2) 0.002(2)
C8 0.040(3) 0.048(3) 0.036(3) -0.016(2) -0.003(2) -0.006(2)
C9 0.044(3) 0.078(3) 0.031(3) -0.013(2) 0.000(2) 0.006(3)
C10 0.049(3) 0.085(4) 0.046(3) -0.017(3) -0.009(3) 0.004(3)
C11 0.053(3) 0.074(3) 0.038(3) -0.018(2) 0.013(2) -0.020(3)
C12 0.041(3) 0.054(3) 0.041(3) -0.008(2) -0.003(2) -0.007(2)
C13 0.046(3) 0.042(3) 0.040(3) -0.002(2) 0.000(2) -0.005(2)
C14 0.043(3) 0.035(2) 0.029(2) -0.004(2) -0.004(2) 0.001(2)
C15 0.051(3) 0.045(3) 0.044(3) -0.009(2) -0.002(2) 0.001(2)
C16 0.036(3) 0.059(3) 0.058(3) -0.009(2) -0.005(2) -0.003(2)
C17 0.041(3) 0.052(3) 0.047(3) -0.010(2) -0.012(2) -0.003(2)
C18 0.042(3) 0.036(2) 0.036(2) -0.004(2) -0.004(2) -0.002(2)
C19 0.044(3) 0.043(3) 0.040(3) -0.004(2) -0.008(2) -0.006(2)
C20 0.036(3) 0.047(3) 0.043(3) -0.011(2) 0.000(2) -0.002(2)

loop_
_atom_type_symbol
_atom_type_description
_atom_type_scat_dispersion_real
_atom_type_scat_dispersion_imag
_atom_type_scat_source
C C 0.0033 0.0016 'International Tables Vol C Tables 4.2.6.8 and 6.1.1.4'
H H 0.0000 0.0000 'International Tables Vol C Tables 4.2.6.8 and 6.1.1.4'
N N 0.0061 0.0033 'International Tables Vol C Tables 4.2.6.8 and 6.1.1.4'
O O 0.0106 0.0060 'International Tables Vol C Tables 4.2.6.8 and 6.1.1.4'

loop_
_geom_angle_atom_site_label_1
_geom_angle_atom_site_label_2
_geom_angle_atom_site_label_3
_geom_angle
_geom_angle_site_symmetry_1
_geom_angle_site_symmetry_3
_geom_angle_publ_flag
C13 O1 H1 109.5 . . ?
C19 O4 H4 109.5 . . ?
C2 N1 C3 117.6(4) . . ?
C6 N2 N3 107.6(3) . . ?
C7 N3 N2 106.7(3) . . ?
C6 N4 C7 106.2(3) . . ?
C6 N4 N5 128.5(3) . . ?
C7 N4 N5 124.8(3) . . ?
N4 N5 H5A 109.3 . . ?
N4 N5 H5B 112.7 . . ?
H5A N5 H5B 106.9 . . ?
C10 N6 C11 115.5(4) . . ?
C5 C1 C2 117.9(4) . . ?
C5 C1 H1A 121.1 . . ?
C2 C1 H1A 121.1 . . ?
N1 C2 C1 124.0(3) . . ?
N1 C2 H2 118.0 . . ?
C1 C2 H2 118.0 . . ?
N1 C3 C4 122.5(4) . . ?
N1 C3 H3 118.7 . . ?
C4 C3 H3 118.7 . . ?
C5 C4 C3 119.6(3) . . ?
C5 C4 H4A 120.2 . . ?
C3 C4 H4A 120.2 . . ?
C4 C5 C1 118.3(4) . . ?
C4 C5 C6 123.6(3) . . ?
C1 C5 C6 118.1(4) . . ?
N2 C6 N4 109.8(3) . . ?
N2 C6 C5 123.9(3) . . ?
N4 C6 C5 126.3(4) . . ?
N3 C7 N4 109.8(3) . . ?
N3 C7 C8 121.5(4) . . ?
N4 C7 C8 128.7(4) . . ?
C9 C8 C12 117.5(4) . . ?
C9 C8 C7 124.1(3) . . ?
C12 C8 C7 118.4(4) . . ?
C8 C9 C10 118.4(4) . . ?
C8 C9 H9 120.8 . . ?
C10 C9 H9 120.8 . . ?
N6 C10 C9 125.1(4) . . ?
N6 C10 H10 117.5 . . ?
C9 C10 H10 117.5 . . ?
N6 C11 C12 123.9(4) . . ?
N6 C11 H11 118.0 . . ?
C12 C11 H11 118.0 . . ?
C11 C12 C8 119.6(4) . . ?
C11 C12 H12 120.2 . . ?
C8 C12 H12 120.2 . . ?
O2 C13 O1 122.2(3) . . ?
O2 C13 C14 123.4(4) . . ?
O1 C13 C14 114.3(3) . . ?
C15 C14 C20 119.3(3) . . ?
C15 C14 C13 117.7(3) . . ?
C20 C14 C13 123.0(4) . . ?
C16 C15 C14 120.3(3) . . ?
C16 C15 H15 119.9 . . ?
C14 C15 H15 119.9 . . ?
C17 C16 C15 120.2(4) . . ?
C17 C16 H16 119.9 . . ?
C15 C16 H16 119.9 . . ?
C16 C17 C18 120.0(3) . . ?
C16 C17 H17 120.0 . . ?
C18 C17 H17 120.0 . . ?
C20 C18 C17 119.9(3) . . ?
C20 C18 C19 123.7(4) . . ?
C17 C18 C19 116.3(3) . . ?
O3 C19 O4 123.0(4) . . ?
O3 C19 C18 123.2(4) . . ?
O4 C19 C18 113.9(3) . . ?
C18 C20 C14 120.3(3) . . ?
C18 C20 H20 119.9 . . ?
C14 C20 H20 119.9 . . ?

loop_
_geom_bond_atom_site_label_1
_geom_bond_atom_site_label_2
_geom_bond_distance
_geom_bond_site_symmetry_2
_geom_bond_publ_flag
O1 C13 1.317(4) . ?
O1 H1 0.8200 . ?
O2 C13 1.221(4) . ?
O3 C19 1.207(4) . ?
O4 C19 1.317(4) . ?
O4 H4 0.8200 . ?
N1 C2 1.325(5) . ?
N1 C3 1.331(4) . ?
N2 C6 1.320(4) . ?
N2 N3 1.396(4) . ?
N3 C7 1.326(4) . ?
N4 C6 1.355(4) . ?
N4 C7 1.364(4) . ?
N4 N5 1.426(4) . ?
N5 H5A 0.9000 . ?
N5 H5B 0.9000 . ?
N6 C10 1.326(4) . ?
N6 C11 1.331(5) . ?
C1 C5 1.392(4) . ?
C1 C2 1.400(5) . ?
C1 H1A 0.9300 . ?
C2 H2 0.9300 . ?
C3 C4 1.401(5) . ?
C3 H3 0.9300 . ?
C4 C5 1.370(5) . ?
C4 H4A 0.9300 . ?
C5 C6 1.482(5) . ?
C7 C8 1.475(5) . ?
C8 C9 1.374(5) . ?
C8 C12 1.384(5) . ?
C9 C10 1.394(5) . ?
C9 H9 0.9300 . ?
C10 H10 0.9300 . ?
C11 C12 1.383(5) . ?
C11 H11 0.9300 . ?
C12 H12 0.9300 . ?
C13 C14 1.478(5) . ?
C14 C15 1.389(5) . ?
C14 C20 1.393(4) . ?
C15 C16 1.386(4) . ?
C15 H15 0.9300 . ?
C16 C17 1.377(5) . ?
C16 H16 0.9300 . ?
C17 C18 1.392(5) . ?
C17 H17 0.9300 . ?
C18 C20 1.381(4) . ?
C18 C19 1.501(5) . ?
C20 H20 0.9300 . ?

loop_
_geom_torsion_atom_site_label_1
_geom_torsion_atom_site_label_2
_geom_torsion_atom_site_label_3
_geom_torsion_atom_site_label_4
_geom_torsion
_geom_torsion_site_symmetry_1
_geom_torsion_site_symmetry_2
_geom_torsion_site_symmetry_3
_geom_torsion_site_symmetry_4
_geom_torsion_publ_flag
C6 N2 N3 C7 -0.6(4) . . . . ?
C3 N1 C2 C1 -1.4(6) . . . . ?
C5 C1 C2 N1 2.1(6) . . . . ?
C2 N1 C3 C4 0.8(6) . . . . ?
N1 C3 C4 C5 -1.1(6) . . . . ?
C3 C4 C5 C1 1.8(5) . . . . ?
C3 C4 C5 C6 -179.2(3) . . . . ?
C2 C1 C5 C4 -2.2(5) . . . . ?
C2 C1 C5 C6 178.7(3) . . . . ?
N3 N2 C6 N4 0.3(4) . . . . ?
N3 N2 C6 C5 -176.9(3) . . . . ?
C7 N4 C6 N2 0.1(4) . . . . ?
N5 N4 C6 N2 172.5(3) . . . . ?
C7 N4 C6 C5 177.3(3) . . . . ?
N5 N4 C6 C5 -10.3(6) . . . . ?
C4 C5 C6 N2 146.7(4) . . . . ?
C1 C5 C6 N2 -34.3(5) . . . . ?
C4 C5 C6 N4 -30.1(6) . . . . ?
C1 C5 C6 N4 148.9(3) . . . . ?
N2 N3 C7 N4 0.7(4) . . . . ?
N2 N3 C7 C8 179.4(3) . . . . ?
C6 N4 C7 N3 -0.6(4) . . . . ?
N5 N4 C7 N3 -173.3(3) . . . . ?
C6 N4 C7 C8 -179.1(3) . . . . ?
N5 N4 C7 C8 8.1(5) . . . . ?
N3 C7 C8 C9 176.6(4) . . . . ?
N4 C7 C8 C9 -5.0(6) . . . . ?
N3 C7 C8 C12 -5.1(5) . . . . ?
N4 C7 C8 C12 173.4(3) . . . . ?
C12 C8 C9 C10 0.9(6) . . . . ?
C7 C8 C9 C10 179.3(4) . . . . ?
C11 N6 C10 C9 0.7(6) . . . . ?
C8 C9 C10 N6 -0.4(6) . . . . ?
C10 N6 C11 C12 -1.5(6) . . . . ?
N6 C11 C12 C8 2.0(6) . . . . ?
C9 C8 C12 C11 -1.6(5) . . . . ?
C7 C8 C12 C11 179.9(3) . . . . ?
O2 C13 C14 C15 3.9(6) . . . . ?
O1 C13 C14 C15 -175.9(4) . . . . ?
O2 C13 C14 C20 -176.3(4) . . . . ?
O1 C13 C14 C20 4.0(5) . . . . ?
C20 C14 C15 C16 0.7(6) . . . . ?
C13 C14 C15 C16 -179.4(3) . . . . ?
C14 C15 C16 C17 -0.6(6) . . . . ?
C15 C16 C17 C18 0.2(6) . . . . ?
C16 C17 C18 C20 0.2(6) . . . . ?
C16 C17 C18 C19 177.9(3) . . . . ?
C20 C18 C19 O3 178.9(4) . . . . ?
C17 C18 C19 O3 1.3(6) . . . . ?
C20 C18 C19 O4 -1.4(6) . . . . ?
C17 C18 C19 O4 -179.0(4) . . . . ?
C17 C18 C20 C14 -0.1(6) . . . . ?
C19 C18 C20 C14 -177.6(4) . . . . ?
C15 C14 C20 C18 -0.3(6) . . . . ?
C13 C14 C20 C18 179.8(4) . . . . ?

loop_
_cod_related_entry_id
_cod_related_entry_database
_cod_related_entry_code
1 ChemSpider 30653525
